data_1010155
loop_
_publ_author_name
'Schrewelius, N'

_publ_section_title
;
Roentgenuntersuchung der Verbindungen Na Sb (O H)~6~, Na Sb F~6~, Na Sb
O~3~ und gleichartiger Stoffe
;
_journal_coden_ASTM ZAACAB
_journal_name_full
;
Zeitschrift fuer Anorganische und Allgemeine Chemie
;
_journal_page_first 241
_journal_page_last 254
_journal_paper_doi 10.1002/zaac.19382380209
_journal_volume 238
_journal_year 1938
_chemical_formula_structural 'Na Sb F4 (O H)2'
_chemical_formula_sum 'F4 H2 Na O2 Sb'
_chemical_name_systematic 'Sodium dihydroxotetrafluoroantimonate'
_space_group_IT_number 163
_symmetry_cell_setting trigonal
_symmetry_Int_Tables_number 163
_symmetry_space_group_name_Hall '-P 3 2c'
_symmetry_space_group_name_H-M 'P -3 1 c'
_cell_angle_alpha 90
_cell_angle_beta 90
_cell_angle_gamma 120
_cell_formula_units_Z 2
_cell_length_a 5.227
_cell_length_b 5.227
_cell_length_c 9.98
_cell_volume 236.1
_cod_original_formula_sum 'H2 F4 Na O2 Sb'
_cod_database_code 1010155

loop_
_symmetry_equiv_pos_as_xyz
x,y,z
-y,x-y,z
y-x,-x,z
y,x,1/2+z
-x,y-x,1/2+z
x-y,-y,1/2+z
-x,-y,-z
y,y-x,-z
x-y,x,-z
-y,-x,1/2-z
x,x-y,1/2-z
y-x,y,1/2-z

loop_
_atom_site_label
_atom_site_type_symbol
_atom_site_symmetry_multiplicity
_atom_site_Wyckoff_symbol
_atom_site_fract_x
_atom_site_fract_y
_atom_site_fract_z
_atom_site_occupancy
_atom_site_attached_hydrogens
_atom_site_calc_flag
Na1 Na1+ 2 b 0. 0. 0. 1. 0 d
Sb1 Sb5+ 2 c 0.3333 0.6667 0.25 1. 0 d
F1 F1- 12 i 0.33 0.33 0.15 0.6667 0 d
O1 O2- 12 i 0.33 0.33 0.15 0.3333 0 d
H1 H1+ 12 i -1. -1. -1. 0.3333 0 dum

loop_
_atom_type_symbol
_atom_type_oxidation_number
Na1+ 1.000
Sb5+ 5.000
F1- -1.000
O2- -2.000
H1+ 1.000
